data_2232923
loop_
_publ_author_name
'Karthikeyan, S.'
'Sethusankar, K.'
'Devaraj, Anthonisamy'
'Bakthadoss, Manickam'

_publ_section_title
;
 2-[(6-Nitro-1,3-benzodioxol-5-yl)methylidene]malononitrile
;
_journal_coeditor_code RK2314
_journal_issue 12
_journal_name_full 'Acta Crystallographica Section E'
_journal_page_first o3469
_journal_paper_doi 10.1107/S1600536811049816
_journal_volume 67
_journal_year 2011
_chemical_formula_iupac 'C11 H5 N3 O4'
_chemical_formula_moiety 'C11 H5 N3 O4'
_chemical_formula_sum 'C11 H5 N3 O4'
_chemical_formula_weight 243.18
_chemical_name_systematic
;
2-[(6-Nitro-1,3-benzodioxol-5-yl)methylidene]malononitrile
;
_space_group_IT_number 2
_symmetry_cell_setting triclinic
_symmetry_space_group_name_Hall '-P 1'
_symmetry_space_group_name_H-M 'P -1'
_atom_sites_solution_hydrogens geom
_atom_sites_solution_primary direct
_atom_sites_solution_secondary difmap
_audit_creation_method SHELXL-97
_cell_angle_alpha 84.470(2)
_cell_angle_beta 67.634(2)
_cell_angle_gamma 78.874(2)
_cell_formula_units_Z 2
_cell_length_a 7.0953(2)
_cell_length_b 8.8847(3)
_cell_length_c 9.2212(3)
_cell_measurement_reflns_used 3494
_cell_measurement_temperature 295(2)
_cell_measurement_theta_max 31.57
_cell_measurement_theta_min 0.990
_cell_volume 527.30(3)
_computing_cell_refinement '<i>SAINT</i> (Bruker, 2008)'
_computing_data_collection '<i>APEX2</i> (Bruker, 2008)'
_computing_data_reduction '<i>SAINT</i> (Bruker, 2008)'
_computing_molecular_graphics
;
<i>ORTEP-3</i> (Farrugia, 1997) and <i>Mercury</i> (Macrae <i>et al.</i>
2008)
;
_computing_publication_material '<i>SHELXL97</i> (Sheldrick, 2008) and <i>PLATON</i> (Spek, 2009)'
_computing_structure_refinement '<i>SHELXL97</i> (Sheldrick, 2008)'
_computing_structure_solution '<i>SHELXS97</i> (Sheldrick, 2008)'
_diffrn_ambient_temperature 295(2)
_diffrn_measured_fraction_theta_full 0.990
_diffrn_measured_fraction_theta_max 0.990
_diffrn_measurement_device_type 'Bruker Kappa APEXII CCD'
_diffrn_measurement_method '\w scans'
_diffrn_radiation_monochromator graphite
_diffrn_radiation_source 'fine--focus sealed tube'
_diffrn_radiation_type MoK\a
_diffrn_radiation_wavelength 0.71073
_diffrn_reflns_av_R_equivalents 0.0251
_diffrn_reflns_av_sigmaI/netI 0.0207
_diffrn_reflns_limit_h_max 10
_diffrn_reflns_limit_h_min -10
_diffrn_reflns_limit_k_max 12
_diffrn_reflns_limit_k_min -12
_diffrn_reflns_limit_l_max 13
_diffrn_reflns_limit_l_min -13
_diffrn_reflns_number 13806
_diffrn_reflns_theta_full 31.57
_diffrn_reflns_theta_max 31.57
_diffrn_reflns_theta_min 2.34
_exptl_absorpt_coefficient_mu 0.121
_exptl_absorpt_correction_type none
_exptl_crystal_colour yellow
_exptl_crystal_density_diffrn 1.532
_exptl_crystal_density_method 'not measured'
_exptl_crystal_description Block
_exptl_crystal_F_000 248
_exptl_crystal_size_max 0.30
_exptl_crystal_size_mid 0.28
_exptl_crystal_size_min 0.25
_refine_diff_density_max 0.279
_refine_diff_density_min -0.301
_refine_ls_extinction_method none
_refine_ls_goodness_of_fit_ref 1.029
_refine_ls_hydrogen_treatment constr
_refine_ls_matrix_type full
_refine_ls_number_parameters 163
_refine_ls_number_reflns 3494
_refine_ls_number_restraints 0
_refine_ls_restrained_S_all 1.029
_refine_ls_R_factor_all 0.0610
_refine_ls_R_factor_gt 0.0476
_refine_ls_shift/su_max 0.000
_refine_ls_shift/su_mean 0.000
_refine_ls_structure_factor_coef Fsqd
_refine_ls_weighting_details 'calc w=1/[\s^2^(Fo^2^)+(0.0779P)^2^+0.0833P] where P=(Fo^2^+2Fc^2^)/3'
_refine_ls_weighting_scheme calc
_refine_ls_wR_factor_gt 0.1300
_refine_ls_wR_factor_ref 0.1422
_reflns_number_gt 2700
_reflns_number_total 3494
_reflns_threshold_expression I>2\s(I)
_cod_data_source_file rk2314.cif
_cod_data_source_block I
_cod_database_code 2232923
_cod_database_fobs_code 2232923

loop_
_symmetry_equiv_pos_as_xyz
'x, y, z'
'-x, -y, -z'

loop_
_atom_site_type_symbol
_atom_site_label
_atom_site_fract_x
_atom_site_fract_y
_atom_site_fract_z
_atom_site_U_iso_or_equiv
_atom_site_adp_type
_atom_site_calc_flag
_atom_site_refinement_flags
_atom_site_occupancy
_atom_site_symmetry_multiplicity
C C1 0.1956(2) 0.45131(18) 0.79855(15) 0.0499(3) Uani d . 1 1
H H1A 0.2553 0.3433 0.7969 0.060 Uiso calc R 1 1
H H1B 0.2182 0.4995 0.8792 0.060 Uiso calc R 1 1
C C2 0.13009(16) 0.60560(13) 0.61230(12) 0.0335(2) Uani d . 1 1
C C3 0.13982(17) 0.70725(13) 0.48999(12) 0.0345(2) Uani d . 1 1
H H3 0.2663 0.7286 0.4190 0.041 Uiso calc R 1 1
C C4 -0.04642(16) 0.77900(12) 0.47404(12) 0.0309(2) Uani d . 1 1
C C5 -0.23081(16) 0.74097(12) 0.58573(13) 0.0331(2) Uani d . 1 1
C C6 -0.24088(17) 0.63890(13) 0.71134(13) 0.0373(2) Uani d . 1 1
H H6 -0.3660 0.6171 0.7842 0.045 Uiso calc R 1 1
C C7 -0.05588(18) 0.57270(13) 0.72113(12) 0.0351(2) Uani d . 1 1
C C8 -0.04545(17) 0.90159(12) 0.35650(13) 0.0347(2) Uani d . 1 1
H H8 -0.1612 0.9786 0.3818 0.042 Uiso calc R 1 1
C C9 0.10476(19) 0.91503(13) 0.21576(14) 0.0386(2) Uani d . 1 1
C C10 0.0900(2) 1.05218(15) 0.12130(16) 0.0478(3) Uani d . 1 1
C C11 0.2814(2) 0.79907(17) 0.14691(15) 0.0491(3) Uani d . 1 1
N N1 -0.42888(15) 0.80802(11) 0.57275(13) 0.0417(2) Uani d . 1 1
N N2 0.0804(3) 1.16093(16) 0.04706(18) 0.0707(4) Uani d . 1 1
N N3 0.4220(2) 0.7081(2) 0.09043(17) 0.0760(5) Uani d . 1 1
O O1 -0.02108(14) 0.46924(11) 0.82958(10) 0.0483(2) Uani d . 1 1
O O2 0.28869(13) 0.52328(11) 0.64860(10) 0.0457(2) Uani d . 1 1
O O3 -0.43369(15) 0.84163(11) 0.44228(12) 0.0507(3) Uani d . 1 1
O O4 -0.58153(15) 0.82535(14) 0.69255(14) 0.0674(4) Uani d . 1 1

loop_
_atom_site_aniso_label
_atom_site_aniso_U_11
_atom_site_aniso_U_22
_atom_site_aniso_U_33
_atom_site_aniso_U_12
_atom_site_aniso_U_13
_atom_site_aniso_U_23
C1 0.0424(7) 0.0658(8) 0.0332(6) 0.0027(6) -0.0132(5) 0.0108(5)
C2 0.0307(5) 0.0392(5) 0.0288(5) -0.0007(4) -0.0115(4) -0.0001(4)
C3 0.0298(5) 0.0412(5) 0.0304(5) -0.0058(4) -0.0101(4) 0.0036(4)
C4 0.0308(5) 0.0307(5) 0.0304(5) -0.0039(4) -0.0114(4) 0.0004(4)
C5 0.0279(5) 0.0323(5) 0.0367(5) -0.0011(4) -0.0111(4) -0.0009(4)
C6 0.0306(5) 0.0396(6) 0.0343(5) -0.0040(4) -0.0056(4) 0.0033(4)
C7 0.0364(5) 0.0372(5) 0.0272(5) -0.0026(4) -0.0094(4) 0.0024(4)
C8 0.0349(5) 0.0324(5) 0.0388(5) -0.0057(4) -0.0167(4) 0.0030(4)
C9 0.0410(6) 0.0401(6) 0.0386(6) -0.0114(5) -0.0190(5) 0.0086(4)
C10 0.0602(8) 0.0460(7) 0.0449(7) -0.0211(6) -0.0253(6) 0.0122(5)
C11 0.0415(7) 0.0632(8) 0.0361(6) -0.0077(6) -0.0108(5) 0.0109(5)
N1 0.0309(5) 0.0360(5) 0.0550(6) -0.0031(4) -0.0153(4) 0.0051(4)
N2 0.1052(13) 0.0544(7) 0.0656(9) -0.0313(8) -0.0436(9) 0.0243(6)
N3 0.0539(8) 0.0989(12) 0.0516(8) 0.0105(8) -0.0062(6) 0.0049(8)
O1 0.0414(5) 0.0590(6) 0.0362(4) -0.0034(4) -0.0116(4) 0.0164(4)
O2 0.0336(4) 0.0603(6) 0.0375(4) 0.0003(4) -0.0141(3) 0.0121(4)
O3 0.0472(5) 0.0499(5) 0.0639(6) -0.0064(4) -0.0329(5) 0.0056(4)
O4 0.0323(5) 0.0746(7) 0.0705(7) 0.0072(5) -0.0034(5) 0.0157(6)

loop_
_atom_type_symbol
_atom_type_description
_atom_type_scat_dispersion_real
_atom_type_scat_dispersion_imag
_atom_type_scat_source
C C 0.0033 0.0016 'International Tables Vol C Tables 4.2.6.8 and 6.1.1.4'
H H 0.0000 0.0000 'International Tables Vol C Tables 4.2.6.8 and 6.1.1.4'
N N 0.0061 0.0033 'International Tables Vol C Tables 4.2.6.8 and 6.1.1.4'
O O 0.0106 0.0060 'International Tables Vol C Tables 4.2.6.8 and 6.1.1.4'

loop_
_geom_angle_atom_site_label_1
_geom_angle_atom_site_label_2
_geom_angle_atom_site_label_3
_geom_angle
O1 C1 O2 107.04(9)
O1 C1 H1A 110.3
O2 C1 H1A 110.3
O1 C1 H1B 110.3
O2 C1 H1B 110.3
H1A C1 H1B 108.6
O2 C2 C3 128.07(10)
O2 C2 C7 109.65(9)
C3 C2 C7 122.28(10)
C2 C3 C4 118.30(10)
C2 C3 H3 120.9
C4 C3 H3 120.9
C5 C4 C3 117.50(9)
C5 C4 C8 121.96(9)
C3 C4 C8 120.12(9)
C6 C5 C4 124.20(10)
C6 C5 N1 115.70(10)
C4 C5 N1 120.10(10)
C7 C6 C5 115.83(10)
C7 C6 H6 122.1
C5 C6 H6 122.1
O1 C7 C6 128.09(10)
O1 C7 C2 110.03(10)
C6 C7 C2 121.87(10)
C9 C8 C4 126.91(10)
C9 C8 H8 116.5
C4 C8 H8 116.5
C8 C9 C11 124.80(11)
C8 C9 C10 119.43(12)
C11 C9 C10 115.74(11)
N2 C10 C9 179.14(15)
N3 C11 C9 179.09(15)
O4 N1 O3 123.24(11)
O4 N1 C5 118.09(11)
O3 N1 C5 118.67(10)
C7 O1 C1 105.81(9)
C2 O2 C1 105.89(9)

loop_
_geom_bond_atom_site_label_1
_geom_bond_atom_site_label_2
_geom_bond_distance
C1 O1 1.4319(17)
C1 O2 1.4334(15)
C1 H1A 0.9700
C1 H1B 0.9700
C2 O2 1.3547(13)
C2 C3 1.3641(15)
C2 C7 1.3850(16)
C3 C4 1.4068(14)
C3 H3 0.9300
C4 C5 1.4016(15)
C4 C8 1.4597(14)
C5 C6 1.3887(15)
C5 N1 1.4614(14)
C6 C7 1.3635(15)
C6 H6 0.9300
C7 O1 1.3525(13)
C8 C9 1.3420(16)
C8 H8 0.9300
C9 C11 1.4342(19)
C9 C10 1.4388(16)
C10 N2 1.1355(18)
C11 N3 1.138(2)
N1 O4 1.2145(15)
N1 O3 1.2230(14)

loop_
_geom_hbond_atom_site_label_D
_geom_hbond_atom_site_label_H
_geom_hbond_atom_site_label_A
_geom_hbond_site_symmetry_A
_geom_hbond_distance_DH
_geom_hbond_distance_HA
_geom_hbond_distance_DA
_geom_hbond_angle_DHA
C1 H1B O1 2_567 0.97 2.53 3.2692(16) 133
C8 H8 O4 2_476 0.93 2.52 3.3640(17) 152

loop_
_geom_torsion_atom_site_label_1
_geom_torsion_atom_site_label_2
_geom_torsion_atom_site_label_3
_geom_torsion_atom_site_label_4
_geom_torsion
O2 C2 C3 C4 179.32(11)
C7 C2 C3 C4 -0.78(17)
C2 C3 C4 C5 0.01(16)
C2 C3 C4 C8 172.74(10)
C3 C4 C5 C6 0.80(17)
C8 C4 C5 C6 -171.78(10)
C3 C4 C5 N1 -178.10(9)
C8 C4 C5 N1 9.32(16)
C4 C5 C6 C7 -0.81(17)
N1 C5 C6 C7 178.14(10)
C5 C6 C7 O1 -179.34(11)
C5 C6 C7 C2 0.01(17)
O2 C2 C7 O1 0.17(14)
C3 C2 C7 O1 -179.75(10)
O2 C2 C7 C6 -179.29(10)
C3 C2 C7 C6 0.79(18)
C5 C4 C8 C9 -154.85(11)
C3 C4 C8 C9 32.75(16)
C4 C8 C9 C11 8.72(19)
C4 C8 C9 C10 -173.31(10)
C6 C5 N1 O4 29.91(16)
C4 C5 N1 O4 -151.10(12)
C6 C5 N1 O3 -148.95(11)
C4 C5 N1 O3 30.04(15)
C6 C7 O1 C1 -173.03(12)
C2 C7 O1 C1 7.55(14)
O2 C1 O1 C7 -12.15(14)
C3 C2 O2 C1 172.11(12)
C7 C2 O2 C1 -7.80(14)
O1 C1 O2 C2 12.26(14)

loop_
_cod_related_entry_id
_cod_related_entry_database
_cod_related_entry_code
1 ChemSpider 617296
